data_1505355
loop_
_publ_author_name
'Kashiwagi, Norimasa'
'Akeda, Takeshi'
'Morimoto, Tatsuki'
'Ishizuka, Tomoya'
'Furuta, Hiroyuki'

_publ_section_title
;
 Synthesis and isomerization of imino-fused N-confused porphyrin.
;
_journal_issue 9
_journal_name_full 'Organic letters'
_journal_page_first 1733
_journal_page_last 1736
_journal_paper_doi 10.1021/ol0703534
_journal_volume 9
_journal_year 2007
_chemical_formula_sum 'C54 H41 N5'
_chemical_formula_weight 759.92
_chemical_name_systematic
; 
 ? 
;
_space_group_IT_number 2
_symmetry_cell_setting triclinic
_symmetry_space_group_name_Hall '-P 1'
_symmetry_space_group_name_H-M 'P -1'
_atom_sites_solution_hydrogens geom
_atom_sites_solution_primary direct
_atom_sites_solution_secondary difmap
_audit_creation_method SHELXL-97
_cell_angle_alpha 89.721(4)
_cell_angle_beta 70.098(5)
_cell_angle_gamma 71.093(4)
_cell_formula_units_Z 2
_cell_length_a 11.677(2)
_cell_length_b 12.549(2)
_cell_length_c 15.744(3)
_cell_measurement_reflns_used 567
_cell_measurement_temperature 223(2)
_cell_measurement_theta_max 20.72
_cell_measurement_theta_min 2.26
_cell_volume 2037.7(6)
_computing_cell_refinement 'Bruker SMART'
_computing_data_collection 'Bruker SMART'
_computing_data_reduction 'Bruker SAINT'
_computing_molecular_graphics 'Bruker SHELXTL'
_computing_publication_material 'Bruker SHELXTL'
_computing_structure_refinement 'SHELXL-97 (Sheldrick, 1997)'
_computing_structure_solution 'SHELXS-97 (Sheldrick, 1990)'
_diffrn_ambient_temperature 173(2)
_diffrn_detector_area_resol_mean 8.366
_diffrn_measured_fraction_theta_full 0.997
_diffrn_measured_fraction_theta_max 0.997
_diffrn_measurement_device_type 'CCD area detector'
_diffrn_measurement_method 'phi and omega scans'
_diffrn_radiation_monochromator graphite
_diffrn_radiation_source 'fine-focus sealed tube'
_diffrn_radiation_type MoK\a
_diffrn_radiation_wavelength 0.71073
_diffrn_reflns_av_R_equivalents 0.1017
_diffrn_reflns_av_sigmaI/netI 0.2220
_diffrn_reflns_limit_h_max 13
_diffrn_reflns_limit_h_min -13
_diffrn_reflns_limit_k_max 11
_diffrn_reflns_limit_k_min -14
_diffrn_reflns_limit_l_max 18
_diffrn_reflns_limit_l_min -16
_diffrn_reflns_number 11664
_diffrn_reflns_theta_full 24.71
_diffrn_reflns_theta_max 24.71
_diffrn_reflns_theta_min 1.73
_diffrn_standards_decay_% 0
_diffrn_standards_interval_time 323
_diffrn_standards_number 21
_exptl_absorpt_coefficient_mu 0.073
_exptl_absorpt_correction_T_max 0.9949
_exptl_absorpt_correction_T_min 0.9862
_exptl_absorpt_correction_type empirical
_exptl_absorpt_process_details 'SADABS, Sheldrick 1996'
_exptl_crystal_colour green
_exptl_crystal_density_diffrn 1.238
_exptl_crystal_density_meas ?
_exptl_crystal_density_method 'not measured'
_exptl_crystal_description prism
_exptl_crystal_F_000 800
_exptl_crystal_size_max 0.19
_exptl_crystal_size_mid 0.09
_exptl_crystal_size_min 0.07
_refine_diff_density_max 0.235
_refine_diff_density_min -0.228
_refine_diff_density_rms 0.046
_refine_ls_extinction_method none
_refine_ls_goodness_of_fit_ref 0.910
_refine_ls_hydrogen_treatment constr
_refine_ls_matrix_type full
_refine_ls_number_parameters 535
_refine_ls_number_reflns 6930
_refine_ls_number_restraints 0
_refine_ls_restrained_S_all 0.910
_refine_ls_R_factor_all 0.2292
_refine_ls_R_factor_gt 0.0749
_refine_ls_shift/su_max 0.000
_refine_ls_shift/su_mean 0.000
_refine_ls_structure_factor_coef Fsqd
_refine_ls_weighting_details 'calc w=1/[\s^2^(Fo^2^)+(0.0381P)^2^+0.0000P] where P=(Fo^2^+2Fc^2^)/3'
_refine_ls_weighting_scheme calc
_refine_ls_wR_factor_gt 0.1261
_refine_ls_wR_factor_ref 0.1736
_reflns_number_gt 2470
_reflns_number_total 6930
_reflns_threshold_expression >2sigma(I)
_cod_data_source_file ol0703534si20070323_022705.cif
_cod_data_source_block imino-NCTPP(6)
_cod_depositor_comments
;
The following automatic conversions were performed:

'_symmetry_cell_setting' value 'Triclinic' changed to 'triclinic'
according to /home/saulius/struct/CIF-dictionaries/cif_core.dic
dictionary named 'cif_core.dic' version 2.4.1 from 2010-06-29.

Automatic conversion script
Id: cif_fix_values 1715 2011-07-08 13:25:40Z adriana 

The following automatic conversions were performed:

'_exptl_crystal_density_meas' value 'not measured' was changed to '?'
- the value is perceived as not measured.

Automatic conversion script
Id: cif_fix_values 3008 2015-01-20 13:52:24Z robertas 
;
_cod_original_cell_volume 2037.9(7)
_cod_original_sg_symbol_H-M P-1
_cod_database_code 1505355

loop_
_symmetry_equiv_pos_as_xyz
'x, y, z'
'-x, -y, -z'

loop_
_atom_site_label
_atom_site_type_symbol
_atom_site_fract_x
_atom_site_fract_y
_atom_site_fract_z
_atom_site_U_iso_or_equiv
_atom_site_adp_type
_atom_site_occupancy
_atom_site_symmetry_multiplicity
_atom_site_calc_flag
_atom_site_refinement_flags
C48 C 0.2975(7) 0.7648(5) 0.1407(5) 0.075(2) Uani 1 1 d .
H48 H 0.2122 0.8080 0.1799 0.089 Uiso 1 1 calc R
C37 C -0.0153(6) 0.7028(6) 0.6983(4) 0.078(2) Uani 1 1 d .
H37 H -0.0551 0.6708 0.7502 0.093 Uiso 1 1 calc R
C30 C 0.8594(7) 0.9148(6) 0.3772(4) 0.078(2) Uani 1 1 d .
H30 H 0.8961 0.9686 0.3878 0.093 Uiso 1 1 calc R
C51 C 0.5501(6) 0.6394(5) 0.0273(4) 0.0627(18) Uani 1 1 d .
C36 C -0.0738(6) 0.8138(6) 0.6888(5) 0.075(2) Uani 1 1 d .
H36 H -0.1519 0.8601 0.7346 0.090 Uiso 1 1 calc R
C47 C 0.3605(6) 0.6577(5) 0.1614(4) 0.0628(18) Uani 1 1 d .
C35 C -0.0176(5) 0.8559(5) 0.6125(5) 0.075(2) Uani 1 1 d .
H35 H -0.0590 0.9319 0.6043 0.090 Uiso 1 1 calc R
C29 C 0.9208(5) 0.8025(6) 0.3788(4) 0.076(2) Uani 1 1 d .
H29 H 1.0005 0.7783 0.3890 0.091 Uiso 1 1 calc R
C42 C 0.3761(5) -0.0680(4) 0.3011(4) 0.0563(17) Uani 1 1 d .
H42 H 0.3631 -0.1390 0.3018 0.068 Uiso 1 1 calc R
C31 C 0.7455(6) 0.9518(5) 0.3608(4) 0.070(2) Uani 1 1 d .
H31 H 0.7045 1.0300 0.3583 0.084 Uiso 1 1 calc R
C50 C 0.4827(7) 0.7456(5) 0.0088(5) 0.075(2) Uani 1 1 d .
H50 H 0.5242 0.7758 -0.0436 0.090 Uiso 1 1 calc R
C49 C 0.3573(7) 0.8081(5) 0.0645(5) 0.069(2) Uani 1 1 d .
C28 C 0.8662(5) 0.7237(5) 0.3653(4) 0.0577(17) Uani 1 1 d .
H28 H 0.9086 0.6454 0.3668 0.069 Uiso 1 1 calc R
C38 C 0.1008(5) 0.6371(5) 0.6333(4) 0.0599(17) Uani 1 1 d .
H38 H 0.1409 0.5611 0.6421 0.072 Uiso 1 1 calc R
C24 C 1.1880(6) 0.1369(4) -0.1043(4) 0.0626(18) Uani 1 1 d .
H24 H 1.2628 0.0933 -0.1539 0.075 Uiso 1 1 calc R
C26 C 1.0919(5) 0.2496(4) 0.0400(4) 0.0503(16) Uani 1 1 d .
H26 H 1.1023 0.2829 0.0897 0.060 Uiso 1 1 calc R
C23 C 1.0665(6) 0.1503(4) -0.1045(4) 0.0607(18) Uani 1 1 d .
H23 H 1.0571 0.1162 -0.1543 0.073 Uiso 1 1 calc R
C25 C 1.2009(5) 0.1868(4) -0.0325(4) 0.0621(18) Uani 1 1 d .
H25 H 1.2848 0.1782 -0.0325 0.075 Uiso 1 1 calc R
C43 C 0.4334(5) -0.0334(4) 0.2208(4) 0.0570(18) Uani 1 1 d .
H43 H 0.4577 -0.0793 0.1654 0.068 Uiso 1 1 calc R
C22 C 0.9579(5) 0.2137(4) -0.0317(4) 0.0522(16) Uani 1 1 d .
H22 H 0.8742 0.2221 -0.0320 0.063 Uiso 1 1 calc R
C20 C 0.4515(5) 0.2442(4) 0.2963(3) 0.0426(14) Uani 1 1 d .
C32 C 0.6915(5) 0.8723(4) 0.3478(3) 0.0509(16) Uani 1 1 d .
H32 H 0.6120 0.8971 0.3373 0.061 Uiso 1 1 calc R
C27 C 0.7511(5) 0.7582(4) 0.3499(3) 0.0408(14) Uani 1 1 d .
C34 C 0.0991(5) 0.7912(4) 0.5456(4) 0.0527(17) Uani 1 1 d .
H34 H 0.1368 0.8235 0.4933 0.063 Uiso 1 1 calc R
C40 C 0.3587(5) 0.1025(4) 0.3802(4) 0.0488(15) Uani 1 1 d .
H40 H 0.3316 0.1490 0.4357 0.059 Uiso 1 1 calc R
C45 C 0.5555(5) 0.4819(5) 0.1218(4) 0.0530(16) Uani 1 1 d .
H45 H 0.6224 0.4333 0.0704 0.064 Uiso 1 1 calc R
C41 C 0.3370(5) -0.0007(4) 0.3814(4) 0.0579(17) Uani 1 1 d .
H41 H 0.2953 -0.0242 0.4376 0.069 Uiso 1 1 calc R
C3 C 0.7848(5) 0.1627(4) 0.1599(3) 0.0432(15) Uani 1 1 d .
H3 H 0.8691 0.1080 0.1322 0.052 Uiso 1 1 calc R
C4 C 0.7526(5) 0.2837(4) 0.1537(3) 0.0437(15) Uani 1 1 d .
C39 C 0.4196(4) 0.1381(4) 0.2982(4) 0.0396(14) Uani 1 1 d .
C17 C 0.1803(5) 0.4693(4) 0.4579(4) 0.0531(17) Uani 1 1 d .
H17 H 0.0926 0.5072 0.4960 0.064 Uiso 1 1 calc R
C18 C 0.2283(4) 0.3665(4) 0.4066(4) 0.0516(16) Uani 1 1 d .
H18 H 0.1795 0.3195 0.4051 0.062 Uiso 1 1 calc R
C46 C 0.4863(6) 0.5955(5) 0.1052(4) 0.0548(16) Uani 1 1 d .
C13 C 0.3910(5) 0.7396(4) 0.5176(3) 0.0449(15) Uani 1 1 d .
H13 H 0.3238 0.7810 0.5720 0.054 Uiso 1 1 calc R
C10 C 0.6937(5) 0.6712(4) 0.3329(4) 0.0435(15) Uani 1 1 d .
C12 C 0.5028(5) 0.7555(4) 0.4771(3) 0.0463(15) Uani 1 1 d .
H12 H 0.5312 0.8097 0.4980 0.056 Uiso 1 1 calc R
C5 C 0.8498(4) 0.3325(4) 0.1175(3) 0.0405(14) Uani 1 1 d .
C8 C 0.8856(5) 0.5908(4) 0.1870(3) 0.0465(15) Uani 1 1 d .
H8 H 0.9279 0.6446 0.1840 0.056 Uiso 1 1 calc R
C15 C 0.2837(4) 0.6097(4) 0.4838(3) 0.0406(14) Uani 1 1 d .
C7 C 0.9288(4) 0.4973(4) 0.1257(3) 0.0442(15) Uani 1 1 d .
H7 H 1.0061 0.4749 0.0735 0.053 Uiso 1 1 calc R
C44 C 0.4571(4) 0.0692(4) 0.2187(4) 0.0483(16) Uani 1 1 d .
H44 H 0.4992 0.0914 0.1621 0.058 Uiso 1 1 calc R
C16 C 0.2858(5) 0.5096(4) 0.4437(3) 0.0415(14) Uani 1 1 d .
C1 C 0.5734(5) 0.2418(4) 0.2381(3) 0.0399(14) Uani 1 1 d .
C19 C 0.3615(5) 0.3409(4) 0.3563(3) 0.0426(14) Uani 1 1 d .
C11 C 0.5735(5) 0.6766(4) 0.3961(3) 0.0419(15) Uani 1 1 d .
C21 C 0.9688(5) 0.2651(4) 0.0419(4) 0.0455(15) Uani 1 1 d .
C6 C 0.8381(4) 0.4389(4) 0.1535(3) 0.0429(14) Uani 1 1 d .
C9 C 0.7694(4) 0.5950(4) 0.2548(4) 0.0401(14) Uani 1 1 d .
C14 C 0.3908(4) 0.6470(4) 0.4631(3) 0.0386(14) Uani 1 1 d .
C33 C 0.1605(5) 0.6795(4) 0.5554(4) 0.0387(14) Uani 1 1 d .
C2 C 0.6189(5) 0.3296(4) 0.2004(3) 0.0408(15) Uani 1 1 d .
N1 N 0.6813(4) 0.1385(3) 0.2090(3) 0.0542(13) Uani 1 1 d .
N5 N 0.5356(4) 0.4405(4) 0.1987(3) 0.0460(12) Uani 1 1 d .
N3 N 0.5039(4) 0.6073(3) 0.3905(3) 0.0450(12) Uani 1 1 d .
N4 N 0.3916(3) 0.4313(3) 0.3811(3) 0.0412(12) Uani 1 1 d .
H4 H 0.4690 0.4374 0.3592 0.049 Uiso 1 1 calc R
N2 N 0.7411(3) 0.5032(3) 0.2311(3) 0.0420(12) Uani 1 1 d .
H2 H 0.6708 0.4878 0.2615 0.050 Uiso 1 1 calc R
C54 C 0.6874(5) 0.5756(5) -0.0345(4) 0.083(2) Uani 1 1 d .
H54A H 0.7100 0.6150 -0.0883 0.125 Uiso 1 1 calc R
H54B H 0.6948 0.4986 -0.0534 0.125 Uiso 1 1 calc R
H54C H 0.7465 0.5716 -0.0020 0.125 Uiso 1 1 calc R
C53 C 0.2889(7) 0.9257(5) 0.0439(5) 0.109(3) Uani 1 1 d .
H53A H 0.3455 0.9712 0.0342 0.163 Uiso 1 1 calc R
H53B H 0.2082 0.9630 0.0953 0.163 Uiso 1 1 calc R
H53C H 0.2691 0.9184 -0.0110 0.163 Uiso 1 1 calc R
C52 C 0.2852(5) 0.6166(5) 0.2458(4) 0.094(2) Uani 1 1 d .
H52A H 0.3134 0.6284 0.2958 0.141 Uiso 1 1 calc R
H52B H 0.3011 0.5356 0.2333 0.141 Uiso 1 1 calc R
H52C H 0.1924 0.6592 0.2628 0.141 Uiso 1 1 calc R

loop_
_atom_site_aniso_label
_atom_site_aniso_U_11
_atom_site_aniso_U_22
_atom_site_aniso_U_33
_atom_site_aniso_U_23
_atom_site_aniso_U_13
_atom_site_aniso_U_12
C48 0.096(5) 0.059(5) 0.078(6) 0.006(4) -0.053(5) -0.014(4)
C37 0.067(5) 0.104(6) 0.050(5) -0.012(4) -0.004(4) -0.032(5)
C30 0.093(5) 0.078(5) 0.064(5) -0.027(4) -0.002(4) -0.059(5)
C51 0.083(5) 0.054(4) 0.065(5) 0.012(4) -0.032(4) -0.036(4)
C36 0.056(4) 0.080(5) 0.071(5) -0.037(4) -0.003(4) -0.018(4)
C47 0.061(4) 0.053(4) 0.067(5) 0.007(4) -0.023(4) -0.010(4)
C35 0.042(4) 0.048(4) 0.125(7) -0.023(4) -0.024(4) -0.009(3)
C29 0.054(4) 0.092(5) 0.081(5) -0.027(4) -0.010(4) -0.038(4)
C42 0.059(4) 0.041(3) 0.077(5) 0.000(3) -0.022(4) -0.030(3)
C31 0.093(5) 0.047(4) 0.070(5) -0.007(3) -0.013(4) -0.040(4)
C50 0.117(6) 0.058(5) 0.084(6) 0.029(4) -0.062(5) -0.045(5)
C49 0.093(5) 0.043(4) 0.085(6) 0.003(4) -0.057(5) -0.014(4)
C28 0.043(3) 0.058(4) 0.070(4) -0.010(3) -0.016(3) -0.019(3)
C38 0.050(4) 0.072(4) 0.049(4) -0.004(4) -0.017(3) -0.011(3)
C24 0.062(4) 0.037(3) 0.059(5) -0.008(3) 0.001(4) -0.004(3)
C26 0.048(3) 0.034(3) 0.062(4) -0.002(3) -0.014(3) -0.011(3)
C23 0.076(4) 0.037(3) 0.052(4) -0.011(3) -0.006(4) -0.015(3)
C25 0.041(3) 0.049(4) 0.073(5) -0.005(4) -0.003(3) -0.003(3)
C43 0.061(4) 0.047(4) 0.061(5) -0.021(3) -0.010(3) -0.027(3)
C22 0.054(4) 0.037(3) 0.058(4) -0.011(3) -0.008(3) -0.018(3)
C20 0.046(3) 0.032(3) 0.047(4) -0.004(3) -0.012(3) -0.015(3)
C32 0.057(4) 0.042(3) 0.053(4) -0.003(3) -0.011(3) -0.024(3)
C27 0.046(3) 0.035(3) 0.042(4) -0.004(3) -0.008(3) -0.022(3)
C34 0.037(3) 0.041(4) 0.078(5) -0.003(3) -0.017(3) -0.015(3)
C40 0.054(3) 0.045(3) 0.044(4) -0.009(3) -0.008(3) -0.022(3)
C45 0.056(4) 0.047(4) 0.057(4) -0.003(3) -0.018(3) -0.021(3)
C41 0.053(4) 0.046(4) 0.073(5) 0.000(3) -0.012(3) -0.027(3)
C3 0.037(3) 0.025(3) 0.056(4) -0.003(3) -0.003(3) -0.009(3)
C4 0.046(3) 0.028(3) 0.050(4) -0.010(3) -0.010(3) -0.010(3)
C39 0.038(3) 0.038(3) 0.043(4) -0.001(3) -0.012(3) -0.017(3)
C17 0.040(3) 0.045(3) 0.065(4) -0.017(3) -0.008(3) -0.014(3)
C18 0.038(3) 0.043(3) 0.068(4) -0.013(3) -0.007(3) -0.020(3)
C46 0.059(4) 0.041(4) 0.066(5) 0.003(3) -0.031(4) -0.010(3)
C13 0.041(3) 0.038(3) 0.053(4) -0.011(3) -0.013(3) -0.015(3)
C10 0.039(3) 0.031(3) 0.059(4) -0.002(3) -0.015(3) -0.012(3)
C12 0.051(3) 0.032(3) 0.063(4) -0.004(3) -0.022(3) -0.021(3)
C5 0.039(3) 0.030(3) 0.048(4) -0.004(3) -0.009(3) -0.013(3)
C8 0.051(3) 0.031(3) 0.057(4) 0.002(3) -0.012(3) -0.021(3)
C15 0.040(3) 0.028(3) 0.052(4) -0.003(3) -0.011(3) -0.015(3)
C7 0.038(3) 0.040(3) 0.048(4) -0.002(3) -0.008(3) -0.013(3)
C44 0.046(3) 0.046(3) 0.049(4) -0.011(3) -0.009(3) -0.019(3)
C16 0.043(3) 0.037(3) 0.044(4) 0.000(3) -0.013(3) -0.015(3)
C1 0.040(3) 0.024(3) 0.051(4) -0.004(3) -0.011(3) -0.011(3)
C19 0.045(3) 0.033(3) 0.047(4) -0.004(3) -0.010(3) -0.015(3)
C11 0.038(3) 0.025(3) 0.055(4) -0.011(3) -0.016(3) -0.002(3)
C21 0.042(3) 0.030(3) 0.055(4) -0.007(3) -0.005(3) -0.013(3)
C6 0.041(3) 0.037(3) 0.048(4) -0.006(3) -0.011(3) -0.016(3)
C9 0.037(3) 0.024(3) 0.054(4) -0.007(3) -0.011(3) -0.009(3)
C14 0.039(3) 0.022(3) 0.048(4) -0.006(3) -0.014(3) -0.004(3)
C33 0.042(3) 0.035(3) 0.041(4) -0.003(3) -0.017(3) -0.013(3)
C2 0.042(3) 0.020(3) 0.054(4) -0.006(3) -0.011(3) -0.010(3)
N1 0.059(3) 0.032(3) 0.070(4) 0.001(2) -0.024(3) -0.013(2)
N5 0.049(3) 0.042(3) 0.051(3) 0.000(2) -0.017(3) -0.021(2)
N3 0.043(3) 0.038(3) 0.054(3) -0.009(2) -0.013(2) -0.019(2)
N4 0.034(2) 0.034(2) 0.051(3) -0.007(2) -0.007(2) -0.015(2)
N2 0.032(2) 0.031(2) 0.056(3) -0.012(2) -0.006(2) -0.012(2)
C54 0.082(5) 0.085(5) 0.086(5) 0.022(4) -0.021(4) -0.044(4)
C53 0.142(6) 0.052(4) 0.166(8) 0.027(5) -0.105(6) -0.023(4)
C52 0.074(5) 0.089(5) 0.076(6) 0.022(4) -0.007(4) 0.006(4)

loop_
_atom_type_symbol
_atom_type_description
_atom_type_scat_dispersion_real
_atom_type_scat_dispersion_imag
_atom_type_scat_source
C C 0.0033 0.0016 'International Tables Vol C Tables 4.2.6.8 and 6.1.1.4'
H H 0.0000 0.0000 'International Tables Vol C Tables 4.2.6.8 and 6.1.1.4'
N N 0.0061 0.0033 'International Tables Vol C Tables 4.2.6.8 and 6.1.1.4'

loop_
_geom_angle_atom_site_label_1
_geom_angle_atom_site_label_2
_geom_angle_atom_site_label_3
_geom_angle
C49 C48 C47 121.1(6)
C36 C37 C38 120.6(7)
C29 C30 C31 121.3(6)
C50 C51 C46 118.2(6)
C50 C51 C54 119.9(6)
C46 C51 C54 121.9(6)
C35 C36 C37 118.4(6)
C46 C47 C48 119.6(6)
C46 C47 C52 123.5(6)
C48 C47 C52 117.0(6)
C36 C35 C34 122.0(6)
C30 C29 C28 119.7(6)
C43 C42 C41 120.1(5)
C30 C31 C32 118.6(6)
C49 C50 C51 121.9(7)
C48 C49 C50 119.1(6)
C48 C49 C53 120.5(7)
C50 C49 C53 120.4(7)
C27 C28 C29 120.5(6)
C37 C38 C33 121.6(6)
C25 C24 C23 119.8(5)
C21 C26 C25 121.7(5)
C24 C23 C22 119.7(5)
C24 C25 C26 120.0(5)
C42 C43 C44 120.7(5)
C23 C22 C21 121.4(5)
C1 C20 C19 122.3(4)
C1 C20 C39 118.4(4)
C19 C20 C39 119.2(4)
C27 C32 C31 121.2(5)
C28 C27 C32 118.7(5)
C28 C27 C10 120.2(5)
C32 C27 C10 121.1(5)
C33 C34 C35 120.0(6)
C39 C40 C41 120.7(5)
N5 C45 C46 127.2(5)
C42 C41 C40 119.7(5)
N1 C3 C4 111.2(4)
C2 C4 C5 133.1(4)
C2 C4 C3 104.7(4)
C5 C4 C3 121.6(4)
C44 C39 C40 118.3(4)
C44 C39 C20 120.3(5)
C40 C39 C20 121.2(4)
C18 C17 C16 107.5(4)
C17 C18 C19 109.6(4)
C47 C46 C51 120.2(6)
C47 C46 C45 122.0(6)
C51 C46 C45 117.7(6)
C12 C13 C14 107.0(4)
C9 C10 C11 127.8(4)
C9 C10 C27 114.8(4)
C11 C10 C27 117.4(4)
C13 C12 C11 107.9(4)
C6 C5 C4 122.0(4)
C6 C5 C21 120.2(4)
C4 C5 C21 117.8(4)
C7 C8 C9 109.3(4)
C16 C15 C14 124.9(4)
C16 C15 C33 117.1(4)
C14 C15 C33 118.0(4)
C8 C7 C6 108.3(4)
C39 C44 C43 120.4(5)
N4 C16 C15 125.6(4)
N4 C16 C17 106.4(4)
C15 C16 C17 128.0(4)
C20 C1 C2 131.5(4)
C20 C1 N1 121.2(4)
C2 C1 N1 107.2(4)
N4 C19 C20 124.6(4)
N4 C19 C18 105.3(4)
C20 C19 C18 130.1(4)
N3 C11 C10 125.8(4)
N3 C11 C12 109.5(4)
C10 C11 C12 124.7(4)
C26 C21 C22 117.3(4)
C26 C21 C5 123.5(5)
C22 C21 C5 119.2(5)
N2 C6 C5 125.9(4)
N2 C6 C7 105.4(4)
C5 C6 C7 128.3(4)
N2 C9 C10 124.1(4)
N2 C9 C8 106.2(4)
C10 C9 C8 129.7(4)
N3 C14 C15 127.0(4)
N3 C14 C13 110.3(4)
C15 C14 C13 122.7(4)
C34 C33 C38 117.3(5)
C34 C33 C15 120.2(5)
C38 C33 C15 122.5(5)
C4 C2 C1 108.8(4)
C4 C2 N5 126.9(5)
C1 C2 N5 123.5(4)
C3 N1 C1 108.0(4)
C45 N5 C2 117.9(4)
C14 N3 C11 105.3(4)
C16 N4 C19 111.2(4)
C6 N2 C9 110.7(4)

loop_
_geom_bond_atom_site_label_1
_geom_bond_atom_site_label_2
_geom_bond_distance
C48 C49 1.375(8)
C48 C47 1.404(8)
C37 C36 1.371(8)
C37 C38 1.381(7)
C30 C29 1.363(8)
C30 C31 1.372(8)
C51 C50 1.398(8)
C51 C46 1.414(8)
C51 C54 1.507(7)
C36 C35 1.355(8)
C47 C46 1.389(7)
C47 C52 1.516(7)
C35 C34 1.393(6)
C29 C28 1.391(6)
C42 C43 1.358(7)
C42 C41 1.375(7)
C31 C32 1.390(6)
C50 C49 1.385(8)
C49 C53 1.526(8)
C28 C27 1.377(6)
C38 C33 1.387(7)
C24 C25 1.369(7)
C24 C23 1.375(7)
C26 C21 1.376(6)
C26 C25 1.384(6)
C23 C22 1.386(6)
C43 C44 1.399(6)
C22 C21 1.392(6)
C20 C1 1.397(6)
C20 C19 1.406(6)
C20 C39 1.493(6)
C32 C27 1.381(6)
C27 C10 1.520(6)
C34 C33 1.387(6)
C40 C39 1.395(6)
C40 C41 1.396(6)
C45 N5 1.292(6)
C45 C46 1.466(7)
C3 N1 1.322(5)
C3 C4 1.453(6)
C4 C2 1.396(6)
C4 C5 1.412(6)
C39 C44 1.379(6)
C17 C18 1.365(6)
C17 C16 1.427(6)
C18 C19 1.410(6)
C13 C12 1.323(5)
C13 C14 1.449(6)
C10 C9 1.390(6)
C10 C11 1.398(6)
C12 C11 1.434(6)
C5 C6 1.400(6)
C5 C21 1.477(6)
C8 C7 1.362(6)
C8 C9 1.398(6)
C15 C16 1.399(6)
C15 C14 1.410(6)
C15 C33 1.482(6)
C7 C6 1.426(6)
C16 N4 1.363(5)
C1 C2 1.416(6)
C1 N1 1.426(5)
C19 N4 1.386(5)
C11 N3 1.389(5)
C6 N2 1.380(5)
C9 N2 1.381(5)
C14 N3 1.361(5)
C2 N5 1.422(6)

loop_
_cod_related_entry_id
_cod_related_entry_database
_cod_related_entry_code
1 ChemSpider 30651591
